data_1007054
loop_
_publ_author_name
'Durif, A'

_publ_section_title 'Structure de Ge U O~4~'
_journal_coden_ASTM ACCRA9
_journal_name_full 'Acta Crystallographica (1,1948-23,1967)'
_journal_page_first 533
_journal_page_last 533
_journal_paper_doi 10.1107/S0365110X56001418
_journal_volume 9
_journal_year 1956
_chemical_formula_structural 'Ge U O4'
_chemical_formula_sum 'Ge O4 U'
_chemical_name_systematic 'Germanium uranium(IV) oxide'
_space_group_IT_number 88
_symmetry_cell_setting tetragonal
_symmetry_space_group_name_Hall 'I 4bw -1bw'
_symmetry_space_group_name_H-M 'I 41/a :1'
_cell_angle_alpha 90
_cell_angle_beta 90
_cell_angle_gamma 90
_cell_formula_units_Z 4
_cell_length_a 5.084
_cell_length_b 5.084
_cell_length_c 11.226
_cell_volume 290.2
_cod_original_sg_symbol_H-M 'I 41/a S'
_cod_database_code 1007054

loop_
_symmetry_equiv_pos_as_xyz
x,y,z
-x,-y,z
x,1/2+y,1/4-z
-x,1/2-y,1/4-z
-y,x,-z
y,-x,-z
-y,1/2+x,1/4+z
y,1/2-x,1/4+z
1/2+x,1/2+y,1/2+z
1/2-x,1/2-y,1/2+z
1/2+x,y,3/4-z
1/2-x,-y,3/4-z
1/2-y,1/2+x,1/2-z
1/2+y,1/2-x,1/2-z
1/2-y,x,3/4+z
1/2+y,-x,3/4+z

loop_
_atom_site_label
_atom_site_type_symbol
_atom_site_symmetry_multiplicity
_atom_site_Wyckoff_symbol
_atom_site_fract_x
_atom_site_fract_y
_atom_site_fract_z
_atom_site_occupancy
_atom_site_attached_hydrogens
_atom_site_calc_flag
Ge1 Ge4+ 4 a 0. 0. 0. 1. 0 d
U1 U4+ 4 b 0. 0. 0.5 1. 0 d
O1 O2- 16 f 0.27 0.11 0.08 1. 0 d

loop_
_atom_type_symbol
_atom_type_oxidation_number
Ge4+ 4.000
U4+ 4.000
O2- -2.000
